data_9005079
loop_
_publ_author_name
'Kroll, H.'
'Flogel, J.'
'Breit, U.'
'Lons, J.'
'Pentinghaus, H.'

_publ_section_title
;
 Order and anti-order in Ge-substituted alkali feldspars
 Sample: Na[AlSiGe2O8] synthesized at 1040 deg C
;
_journal_name_full 'European Journal of Mineralogy'
_journal_page_first 739
_journal_page_last 749
_journal_paper_doi 10.1127/ejm/3/5/0739
_journal_volume 3
_journal_year 1991
_chemical_formula_sum 'Al Ge2 Na O8 Si'
_chemical_name_mineral Albite
_space_group_IT_number 2
_symmetry_space_group_name_Hall '-P 1 (1/2*x+1/2*y,1/2*x-1/2*y,-z)'
_symmetry_space_group_name_H-M 'C -1'
_cell_angle_alpha 94.255
_cell_angle_beta 116.300
_cell_angle_gamma 90.563
_cell_formula_units_Z 4
_cell_length_a 8.3314
_cell_length_b 13.1562
_cell_length_c 7.2657
_cell_volume 711.173
_database_code_amcsd 0006424
_exptl_crystal_density_diffrn 3.281
_exptl_crystal_thermal_history 'synthesized at 1040 deg C'
_cod_original_formula_sum 'Na (Al Si Ge2) O8'
_cod_database_code 9005079

loop_
_space_group_symop_operation_xyz
x,y,z
1/2+x,1/2+y,z
-x,-y,-z
1/2-x,1/2-y,-z

loop_
_atom_site_label
_atom_site_fract_x
_atom_site_fract_y
_atom_site_fract_z
_atom_site_occupancy
_atom_site_U_iso_or_equiv
_atom_site_type_symbol
_atom_site_attached_hydrogens
Na0 0.27830 0.01500 0.12620 0.20000 0.11019 Na 0
Na1 0.27430 -0.02490 0.18040 0.20000 0.01912 Na 0
Na2 0.28410 0.04250 0.08510 0.20000 0.01912 Na 0
Na3 0.27460 0.02790 0.11600 0.20000 0.01912 Na 0
Na4 0.26480 0.00380 0.13600 0.20000 0.01912 Na 0
AlT10 0.00970 0.16048 0.21229 0.30000 0.00963 Al 0
SiT10 0.00970 0.16048 0.21229 0.19000 0.00963 Si 0
GeT10 0.00970 0.16048 0.21229 0.51100 0.00963 Ge 0
AlT1m 0.00281 0.81284 0.22977 0.28000 0.00912 Al 0
SiT1m 0.00281 0.81284 0.22977 0.28000 0.00912 Si 0
GeT1m 0.00281 0.81284 0.22977 0.43900 0.00912 Ge 0
AlT20 0.68865 0.10592 0.31458 0.19000 0.01001 Al 0
SiT20 0.68865 0.10592 0.31458 0.29000 0.01001 Si 0
GeT20 0.68865 0.10592 0.31458 0.51900 0.01001 Ge 0
AlT2m 0.67883 0.87553 0.35555 0.23000 0.00988 Al 0
SiT2m 0.67883 0.87553 0.35555 0.24000 0.00988 Si 0
GeT2m 0.67883 0.87553 0.35555 0.53100 0.00988 Ge 0
OA1 0.00810 0.12890 0.97820 1.00000 0.02128 O 0
OA2 0.58150 0.98830 0.27400 1.00000 0.01545 O 0
OB0 0.81950 0.09740 0.18820 1.00000 0.02330 O 0
OBm 0.81270 0.84020 0.24550 1.00000 0.03014 O 0
OC0 0.00760 0.28630 0.28370 1.00000 0.01824 O 0
OCm 0.01810 0.68370 0.20420 1.00000 0.02128 O 0
OD0 0.20060 0.10770 0.38070 1.00000 0.02052 O 0
ODm 0.18870 0.86550 0.43140 1.00000 0.02660 O 0

loop_
_cod_changelog_entry_id
_cod_changelog_entry_author
_cod_changelog_entry_date
_cod_changelog_entry_text
1
;cod-tools version 3.8.0
Id: cif_guess_AMCSD_atom_types 9581 2023-05-17 12:35:41Z saulius
;
2023-05-23T09:19:15+03:00
;Derived atom types and hydrogen counts
from atom names that follow the AMCSD naming convention
(Wat == water, O-H == hydroxyl).
;

loop_
_cod_related_entry_id
_cod_related_entry_database
_cod_related_entry_code
1 AMCSD 0006424
